data_8107709
loop_
_publ_author_name
'Smith, Mark G.'

_publ_section_title
;
 The crystal structure of the salt:
 4-((1,3-dioxoisoindolin-2-yl)carbamoyl)pyridine-1-ium 2-carboxybenzoate,
 C14H10N3O3&#x00B7;C8H5O4
;
_journal_issue 6
_journal_name_full 'Zeitschrift f\"ur Kristallographie - New Crystal Structures'
_journal_page_first 1227
_journal_page_last 1228
_journal_paper_doi 10.1515/ncrs-2023-0417
_journal_volume 238
_journal_year 2023
_chemical_formula_moiety 'C14 H10 N3 O3, C8 H5 O4'
_chemical_formula_sum 'C22 H15 N3 O7'
_chemical_formula_weight 433.37
_space_group_IT_number 2
_space_group_name_Hall '-P 1'
_space_group_name_H-M_alt 'P -1'
_symmetry_cell_setting triclinic
_symmetry_Int_Tables_number 2
_symmetry_space_group_name_Hall '-P 1'
_symmetry_space_group_name_H-M 'P -1'
_atom_sites_solution_hydrogens mixed
_atom_sites_solution_primary dual
_atom_sites_solution_secondary dual
_cell_angle_alpha 110.933(2)
_cell_angle_beta 101.603(2)
_cell_angle_gamma 91.295(2)
_cell_formula_units_Z 2
_cell_length_a 8.1312(3)
_cell_length_b 10.5732(4)
_cell_length_c 12.0961(4)
_cell_measurement_reflns_used 3171
_cell_measurement_temperature 173(2)
_cell_measurement_theta_max 25.95
_cell_measurement_theta_min 2.21
_cell_measurement_wavelength 0.71073
_cell_volume 946.37(6)
_computing_cell_refinement 'Bruker SAINT [1]'
_computing_data_collection 'Bruker APEX2 [1]'
_computing_data_reduction 'Bruker SAINT [1]'
_computing_molecular_graphics 'Ortep for Windows (Farrugia, 2012) [4]'
_computing_publication_material 'WinGX publication routines (Farrugia, 2012) [5]'
_computing_structure_refinement 'SHELXL-2015/3 (Sheldrick, 2015) [3]'
_computing_structure_solution 'SHELXT-2015/2 (Sheldrick, 2015) [2]'
_diffrn_ambient_temperature 173(2)
_diffrn_measured_fraction_theta_full 1
_diffrn_measured_fraction_theta_max 1
_diffrn_measurement_device_type 'Bruker D8 Venture Photon CCD area detector'
_diffrn_measurement_method '\w scans'
_diffrn_radiation_monochromator graphite
_diffrn_radiation_probe x-ray
_diffrn_radiation_type MoK\a
_diffrn_radiation_wavelength 0.71073
_diffrn_reflns_av_R_equivalents 0.0449
_diffrn_reflns_av_unetI/netI 0.0533
_diffrn_reflns_Laue_measured_fraction_full 1
_diffrn_reflns_Laue_measured_fraction_max 1
_diffrn_reflns_limit_h_max 10
_diffrn_reflns_limit_h_min -10
_diffrn_reflns_limit_k_max 13
_diffrn_reflns_limit_k_min -13
_diffrn_reflns_limit_l_max 15
_diffrn_reflns_limit_l_min -15
_diffrn_reflns_number 14217
_diffrn_reflns_point_group_measured_fraction_full 1
_diffrn_reflns_point_group_measured_fraction_max 1
_diffrn_reflns_theta_full 25.242
_diffrn_reflns_theta_max 28
_diffrn_reflns_theta_min 1.85
_diffrn_standards_interval_count .
_diffrn_standards_interval_time .
_diffrn_standards_number 0
_exptl_absorpt_coefficient_mu 0.116
_exptl_absorpt_correction_T_max 0.994
_exptl_absorpt_correction_T_min 0.992
_exptl_absorpt_correction_type multi-scan
_exptl_absorpt_process_details 'SADABS (Bruker, 2016)'
_exptl_crystal_colour colourless
_exptl_crystal_density_diffrn 1.521
_exptl_crystal_density_method 'not measured'
_exptl_crystal_description needle
_exptl_crystal_F_000 448
_exptl_crystal_size_max 0.467
_exptl_crystal_size_mid 0.122
_exptl_crystal_size_min 0.107
_refine_diff_density_max 0.301
_refine_diff_density_min -0.284
_refine_diff_density_rms 0.049
_refine_ls_extinction_method none
_refine_ls_goodness_of_fit_ref 1.033
_refine_ls_hydrogen_treatment mixed
_refine_ls_matrix_type full
_refine_ls_number_constraints 0
_refine_ls_number_parameters 299
_refine_ls_number_reflns 4561
_refine_ls_number_restraints 0
_refine_ls_restrained_S_all 1.033
_refine_ls_R_factor_all 0.0889
_refine_ls_R_factor_gt 0.0493
_refine_ls_shift/su_max 0.022
_refine_ls_shift/su_mean 0.001
_refine_ls_structure_factor_coef Fsqd
_refine_ls_weighting_details 'w=1/[\s^2^(Fo^2^)+(0.0593P)^2^+0.2185P] where P=(Fo^2^+2Fc^2^)/3'
_refine_ls_weighting_scheme calc
_refine_ls_wR_factor_gt 0.1177
_refine_ls_wR_factor_ref 0.1369
_reflns_Friedel_coverage 0
_reflns_number_gt 2937
_reflns_number_total 4561
_reflns_threshold_expression 'I > 2\s(I)'
_cod_data_source_file suppl_j_ncrs-2023-0417_suppl_001.cif
_cod_data_source_block shelx
_cod_database_code 8107709
_shelx_shelxl_version_number 2015/3
_publcif_funding_html
;
;

loop_
_symmetry_equiv_pos_as_xyz
'x, y, z'
'-x, -y, -z'

loop_
_atom_site_label
_atom_site_type_symbol
_atom_site_fract_x
_atom_site_fract_y
_atom_site_fract_z
_atom_site_U_iso_or_equiv
_atom_site_adp_type
_atom_site_occupancy
_atom_site_site_symmetry_order
_atom_site_calc_flag
_atom_site_refinement_flags_posn
_atom_site_refinement_flags_adp
_atom_site_refinement_flags_occupancy
_atom_site_disorder_assembly
_atom_site_disorder_group
C1 C 0.5449(2) 0.16425(18) 0.46116(15) 0.0262(4) Uani 1 1 d . . . . .
C2 C 0.5811(2) 0.24257(18) 0.59650(15) 0.0242(4) Uani 1 1 d . . . . .
C3 C 0.5145(2) 0.36283(19) 0.65133(16) 0.0287(4) Uani 1 1 d . . . . .
H3 H 0.437264 0.399733 0.603863 0.034 Uiso 1 1 calc R U . . .
C4 C 0.5618(3) 0.4278(2) 0.77525(16) 0.0322(5) Uani 1 1 d . . . . .
H4 H 0.514936 0.509225 0.813737 0.039 Uiso 1 1 calc R U . . .
C5 C 0.7394(3) 0.26249(19) 0.79175(16) 0.0306(5) Uani 1 1 d . . . . .
H5 H 0.818914 0.229485 0.841257 0.037 Uiso 1 1 calc R U . . .
C6 C 0.6934(2) 0.19145(18) 0.66885(15) 0.0278(4) Uani 1 1 d . . . . .
H6 H 0.738003 0.10787 0.633413 0.033 Uiso 1 1 calc R U . . .
C7 C 0.5057(3) 0.2320(2) 0.21158(17) 0.0360(5) Uani 1 1 d . . . . .
C8 C 0.4229(3) 0.1658(2) 0.08092(17) 0.0389(5) Uani 1 1 d . . . . .
C9 C 0.4670(3) 0.1833(2) -0.01673(19) 0.0482(6) Uani 1 1 d . . . . .
H9 H 0.558923 0.2469 -0.005792 0.058 Uiso 1 1 calc R U . . .
C10 C 0.3744(4) 0.1060(3) -0.1309(2) 0.0541(7) Uani 1 1 d . . . . .
H10 H 0.402815 0.115695 -0.20008 0.065 Uiso 1 1 calc R U . . .
C11 C 0.2406(4) 0.0145(3) -0.1459(2) 0.0607(8) Uani 1 1 d . . . . .
H11 H 0.177295 -0.0371 -0.225503 0.073 Uiso 1 1 calc R U . . .
C12 C 0.1953(3) -0.0042(3) -0.0451(2) 0.0536(7) Uani 1 1 d . . . . .
H12 H 0.104157 -0.067956 -0.054859 0.064 Uiso 1 1 calc R U . . .
C13 C 0.2909(3) 0.0752(2) 0.06797(17) 0.0410(6) Uani 1 1 d . . . . .
C14 C 0.2794(3) 0.0800(2) 0.19166(19) 0.0374(5) Uani 1 1 d . . . . .
N1 N 0.4383(2) 0.21912(18) 0.39431(13) 0.0362(4) Uani 1 1 d . . . . .
N2 N 0.6728(2) 0.37790(16) 0.84223(14) 0.0301(4) Uani 1 1 d . . . . .
N3 N 0.4174(2) 0.16765(17) 0.26974(13) 0.0348(4) Uani 1 1 d . . . . .
O1 O 0.61114(18) 0.06184(13) 0.41769(11) 0.0355(4) Uani 1 1 d . . . . .
O2 O 0.6216(2) 0.31991(16) 0.26162(14) 0.0491(4) Uani 1 1 d . . . . .
O3 O 0.1775(2) 0.02278(16) 0.22208(15) 0.0500(4) Uani 1 1 d . . . . .
H2 H 0.706(3) 0.425(2) 0.926(2) 0.06 Uiso 1 1 d . U . . .
C15 C 0.1524(3) 0.4397(2) 0.34621(17) 0.0317(5) Uani 1 1 d . . . . .
C16 C 0.0454(2) 0.55637(18) 0.35745(15) 0.0256(4) Uani 1 1 d . . . . .
C17 C -0.0721(2) 0.57976(18) 0.26479(15) 0.0259(4) Uani 1 1 d . . . . .
C18 C -0.1433(3) 0.70270(19) 0.29432(17) 0.0331(5) Uani 1 1 d . . . . .
H18A H -0.2186 0.720511 0.23181 0.04 Uiso 1 1 calc R U . . .
C19 C -0.1093(3) 0.7999(2) 0.41054(18) 0.0376(5) Uani 1 1 d . . . . .
H19A H -0.1594 0.883056 0.427275 0.045 Uiso 1 1 calc R U . . .
C20 C -0.0016(3) 0.7741(2) 0.50174(17) 0.0369(5) Uani 1 1 d . . . . .
H20A H 0.0197 0.838038 0.582865 0.044 Uiso 1 1 calc R U . . .
C21 C 0.0750(3) 0.6555(2) 0.47516(16) 0.0313(5) Uani 1 1 d . . . . .
H21A H 0.15074 0.640106 0.53886 0.038 Uiso 1 1 calc R U . . .
C22 C -0.1345(3) 0.4846(2) 0.13344(16) 0.0321(5) Uani 1 1 d . . . . .
O4 O 0.25504(19) 0.44073(15) 0.43538(12) 0.0408(4) Uani 1 1 d . . . . .
O5 O 0.1388(2) 0.34188(16) 0.24257(14) 0.0564(5) Uani 1 1 d . . . . .
O6 O -0.0670(2) 0.37799(15) 0.08790(13) 0.0526(5) Uani 1 1 d . . . . .
O7 O -0.2573(2) 0.51703(15) 0.07231(12) 0.0453(4) Uani 1 1 d . . . . .
H5A H 0.056(4) 0.354(3) 0.174(2) 0.068 Uiso 1 1 d . U . . .
H1 H 0.383(3) 0.295(2) 0.421(2) 0.049(7) Uiso 1 1 d . . . . .

loop_
_atom_site_aniso_label
_atom_site_aniso_U_11
_atom_site_aniso_U_22
_atom_site_aniso_U_33
_atom_site_aniso_U_23
_atom_site_aniso_U_13
_atom_site_aniso_U_12
C1 0.0310(11) 0.0282(9) 0.0166(9) 0.0071(7) 0.0017(7) 0.0037(8)
C2 0.0266(10) 0.0266(9) 0.0171(9) 0.0073(7) 0.0016(7) 0.0019(8)
C3 0.0322(11) 0.0326(10) 0.0198(9) 0.0099(8) 0.0014(8) 0.0096(8)
C4 0.0396(12) 0.0321(10) 0.0220(10) 0.0070(8) 0.0051(8) 0.0101(9)
C5 0.0381(12) 0.0320(10) 0.0200(9) 0.0110(8) -0.0001(8) 0.0059(9)
C6 0.0355(11) 0.0246(9) 0.0212(9) 0.0082(7) 0.0023(8) 0.0061(8)
C7 0.0478(14) 0.0344(11) 0.0232(10) 0.0085(8) 0.0046(9) 0.0165(10)
C8 0.0527(15) 0.0378(12) 0.0229(10) 0.0088(8) 0.0042(9) 0.0224(11)
C9 0.0683(17) 0.0495(13) 0.0296(11) 0.0150(10) 0.0138(11) 0.0310(12)
C10 0.0693(19) 0.0665(17) 0.0258(12) 0.0156(11) 0.0080(12) 0.0399(15)
C11 0.0652(19) 0.0737(18) 0.0202(11) -0.0017(11) -0.0093(11) 0.0391(16)
C12 0.0498(15) 0.0542(14) 0.0385(13) 0.0022(11) -0.0044(11) 0.0186(12)
C13 0.0490(14) 0.0410(12) 0.0250(11) 0.0072(9) -0.0022(9) 0.0231(11)
C14 0.0448(14) 0.0292(10) 0.0327(11) 0.0096(9) -0.0004(10) 0.0107(10)
N1 0.0493(11) 0.0419(10) 0.0114(7) 0.0050(7) 0.0003(7) 0.0225(9)
N2 0.0383(10) 0.0315(9) 0.0153(7) 0.0059(6) -0.0001(7) 0.0031(7)
N3 0.0452(11) 0.0362(9) 0.0159(8) 0.0049(7) -0.0012(7) 0.0137(8)
O1 0.0470(9) 0.0318(7) 0.0202(7) 0.0034(5) 0.0013(6) 0.0149(7)
O2 0.0590(11) 0.0426(9) 0.0380(9) 0.0088(7) 0.0050(8) 0.0045(8)
O3 0.0535(11) 0.0448(9) 0.0498(10) 0.0199(8) 0.0027(8) 0.0068(8)
C15 0.0348(12) 0.0338(10) 0.0274(10) 0.0128(8) 0.0056(8) 0.0083(9)
C16 0.0269(10) 0.0271(9) 0.0213(9) 0.0084(7) 0.0031(7) 0.0034(8)
C17 0.0293(10) 0.0268(9) 0.0178(9) 0.0056(7) 0.0016(7) 0.0039(8)
C18 0.0342(12) 0.0322(10) 0.0275(10) 0.0091(8) -0.0020(8) 0.0087(9)
C19 0.0407(13) 0.0264(10) 0.0349(11) 0.0016(8) 0.0020(9) 0.0089(9)
C20 0.0408(13) 0.0343(11) 0.0215(10) -0.0027(8) 0.0002(9) 0.0030(9)
C21 0.0323(11) 0.0371(11) 0.0199(9) 0.0082(8) -0.0001(8) 0.0018(9)
C22 0.0377(12) 0.0334(10) 0.0196(9) 0.0065(8) -0.0001(8) 0.0054(9)
O4 0.0445(9) 0.0460(9) 0.0315(8) 0.0172(7) 0.0007(7) 0.0185(7)
O5 0.0722(12) 0.0452(9) 0.0342(9) 0.0021(7) -0.0067(8) 0.0345(9)
O6 0.0689(12) 0.0434(9) 0.0257(8) -0.0039(6) -0.0042(7) 0.0269(8)
O7 0.0515(10) 0.0516(9) 0.0192(7) 0.0034(6) -0.0055(6) 0.0192(8)

loop_
_atom_type_symbol
_atom_type_description
_atom_type_scat_dispersion_real
_atom_type_scat_dispersion_imag
_atom_type_scat_source
C C 0.0033 0.0016 'International Tables Vol C Tables 4.2.6.8 and 6.1.1.4'
H H 0 0 'International Tables Vol C Tables 4.2.6.8 and 6.1.1.4'
N N 0.0061 0.0033 'International Tables Vol C Tables 4.2.6.8 and 6.1.1.4'
O O 0.0106 0.006 'International Tables Vol C Tables 4.2.6.8 and 6.1.1.4'

loop_
_geom_angle_atom_site_label_1
_geom_angle_atom_site_label_2
_geom_angle_atom_site_label_3
_geom_angle
_geom_angle_site_symmetry_1
_geom_angle_site_symmetry_3
O1 C1 N1 123.62(16) . .
O1 C1 C2 121.57(16) . .
N1 C1 C2 114.79(16) . .
C3 C2 C6 118.87(16) . .
C3 C2 C1 124.30(15) . .
C6 C2 C1 116.79(16) . .
C4 C3 C2 119.06(16) . .
C4 C3 H3 120.5 . .
C2 C3 H3 120.5 . .
N2 C4 C3 120.76(18) . .
N2 C4 H4 119.6 . .
C3 C4 H4 119.6 . .
N2 C5 C6 120.33(17) . .
N2 C5 H5 119.8 . .
C6 C5 H5 119.8 . .
C5 C6 C2 119.52(17) . .
C5 C6 H6 120.2 . .
C2 C6 H6 120.2 . .
O2 C7 N3 125.45(18) . .
O2 C7 C8 130.3(2) . .
N3 C7 C8 104.25(19) . .
C13 C8 C9 122.3(2) . .
C13 C8 C7 109.14(19) . .
C9 C8 C7 128.6(2) . .
C8 C9 C10 118.1(3) . .
C8 C9 H9 121 . .
C10 C9 H9 121 . .
C9 C10 C11 120.6(2) . .
C9 C10 H10 119.7 . .
C11 C10 H10 119.7 . .
C10 C11 C12 121.4(2) . .
C10 C11 H11 119.3 . .
C12 C11 H11 119.3 . .
C13 C12 C11 116.3(3) . .
C13 C12 H12 121.8 . .
C11 C12 H12 121.8 . .
C8 C13 C12 121.3(2) . .
C8 C13 C14 108.49(18) . .
C12 C13 C14 130.2(3) . .
O3 C14 N3 125.0(2) . .
O3 C14 C13 130.4(2) . .
N3 C14 C13 104.6(2) . .
C1 N1 N3 119.17(16) . .
C1 N1 H1 128.0(14) . .
N3 N1 H1 112.5(14) . .
C4 N2 C5 121.42(16) . .
C4 N2 H2 119.2(15) . .
C5 N2 H2 119.4(15) . .
N1 N3 C14 123.26(19) . .
N1 N3 C7 120.96(17) . .
C14 N3 C7 113.06(17) . .
O4 C15 O5 120.41(19) . .
O4 C15 C16 119.27(17) . .
O5 C15 C16 120.29(17) . .
C21 C16 C17 117.69(17) . .
C21 C16 C15 113.84(16) . .
C17 C16 C15 128.40(16) . .
C18 C17 C16 118.22(16) . .
C18 C17 C22 114.07(16) . .
C16 C17 C22 127.70(16) . .
C19 C18 C17 122.84(18) . .
C19 C18 H18A 118.6 . .
C17 C18 H18A 118.6 . .
C20 C19 C18 118.84(19) . .
C20 C19 H19A 120.6 . .
C18 C19 H19A 120.6 . .
C21 C20 C19 119.87(18) . .
C21 C20 H20A 120.1 . .
C19 C20 H20A 120.1 . .
C20 C21 C16 122.42(17) . .
C20 C21 H21A 118.8 . .
C16 C21 H21A 118.8 . .
O7 C22 O6 121.32(17) . .
O7 C22 C17 116.69(17) . .
O6 C22 C17 121.99(17) . .
C15 O5 H5A 113.8(15) . .
C22 O6 H5A 111.9(11) . .

loop_
_geom_bond_atom_site_label_1
_geom_bond_atom_site_label_2
_geom_bond_distance
_geom_bond_site_symmetry_2
C1 O1 1.214(2) .
C1 N1 1.348(2) .
C1 C2 1.510(2) .
C2 C3 1.387(3) .
C2 C6 1.389(2) .
C3 C4 1.374(2) .
C3 H3 0.95 .
C4 N2 1.335(2) .
C4 H4 0.95 .
C5 N2 1.336(2) .
C5 C6 1.371(2) .
C5 H5 0.95 .
C6 H6 0.95 .
C7 O2 1.203(3) .
C7 N3 1.413(3) .
C7 C8 1.484(3) .
C8 C13 1.369(3) .
C8 C9 1.371(3) .
C9 C10 1.375(3) .
C9 H9 0.95 .
C10 C11 1.378(4) .
C10 H10 0.95 .
C11 C12 1.419(4) .
C11 H11 0.95 .
C12 C13 1.379(3) .
C12 H12 0.95 .
C13 C14 1.501(3) .
C14 O3 1.203(3) .
C14 N3 1.382(3) .
N1 N3 1.379(2) .
N1 H1 0.92(2) .
N2 H2 0.93(2) .
C15 O4 1.221(2) .
C15 O5 1.291(2) .
C15 C16 1.507(3) .
C16 C21 1.403(2) .
C16 C17 1.417(2) .
C17 C18 1.392(3) .
C17 C22 1.518(2) .
C18 C19 1.381(3) .
C18 H18A 0.95 .
C19 C20 1.377(3) .
C19 H19A 0.95 .
C20 C21 1.375(3) .
C20 H20A 0.95 .
C21 H21A 0.95 .
C22 O7 1.249(2) .
C22 O6 1.258(2) .
O5 H5A 1.01(3) .
O6 H5A 1.39(3) .

loop_
_geom_hbond_atom_site_label_D
_geom_hbond_atom_site_label_H
_geom_hbond_atom_site_label_A
_geom_hbond_distance_DH
_geom_hbond_distance_HA
_geom_hbond_distance_DA
_geom_hbond_angle_DHA
_geom_hbond_site_symmetry_A
_geom_hbond_publ_flag
C3 H3 O4 0.95 2.45 3.369(2) 164 . yes
C4 H4 O2 0.95 2.49 3.209(3) 132.8 2_666 yes
C5 H5 O3 0.95 2.5 3.059(2) 117.6 2_656 yes
C6 H6 O3 0.95 2.59 3.108(2) 114.4 2_656 yes
N2 H2 O6 0.93(2) 2.61(2) 3.283(2) 129.8(19) 1_656 yes
N2 H2 O7 0.93(2) 1.65(3) 2.575(2) 173(2) 1_656 yes
O5 H5A O6 1.01(3) 1.39(3) 2.393(2) 175(3) . yes
N1 H1 O4 0.92(2) 1.86(2) 2.753(2) 166(2) . yes

loop_
_geom_torsion_atom_site_label_1
_geom_torsion_atom_site_label_2
_geom_torsion_atom_site_label_3
_geom_torsion_atom_site_label_4
_geom_torsion
_geom_torsion_site_symmetry_1
_geom_torsion_site_symmetry_2
_geom_torsion_site_symmetry_3
_geom_torsion_site_symmetry_4
O1 C1 C2 C3 177.48(19) . . . .
N1 C1 C2 C3 -0.8(3) . . . .
O1 C1 C2 C6 -0.3(3) . . . .
N1 C1 C2 C6 -178.57(19) . . . .
C6 C2 C3 C4 0.2(3) . . . .
C1 C2 C3 C4 -177.53(19) . . . .
C2 C3 C4 N2 1.3(3) . . . .
N2 C5 C6 C2 2.1(3) . . . .
C3 C2 C6 C5 -1.8(3) . . . .
C1 C2 C6 C5 176.04(18) . . . .
O2 C7 C8 C13 -177.3(2) . . . .
N3 C7 C8 C13 2.9(2) . . . .
O2 C7 C8 C9 4.9(4) . . . .
N3 C7 C8 C9 -174.9(2) . . . .
C13 C8 C9 C10 -0.2(3) . . . .
C7 C8 C9 C10 177.40(19) . . . .
C8 C9 C10 C11 0.4(3) . . . .
C9 C10 C11 C12 -0.8(3) . . . .
C10 C11 C12 C13 0.8(3) . . . .
C9 C8 C13 C12 0.3(3) . . . .
C7 C8 C13 C12 -177.72(18) . . . .
C9 C8 C13 C14 179.03(19) . . . .
C7 C8 C13 C14 1.1(2) . . . .
C11 C12 C13 C8 -0.6(3) . . . .
C11 C12 C13 C14 -179.1(2) . . . .
C8 C13 C14 O3 175.7(2) . . . .
C12 C13 C14 O3 -5.7(4) . . . .
C8 C13 C14 N3 -4.7(2) . . . .
C12 C13 C14 N3 173.9(2) . . . .
O1 C1 N1 N3 -8.2(3) . . . .
C2 C1 N1 N3 170.07(17) . . . .
C3 C4 N2 C5 -1.1(3) . . . .
C6 C5 N2 C4 -0.6(3) . . . .
C1 N1 N3 C14 101.8(2) . . . .
C1 N1 N3 C7 -98.2(2) . . . .
O3 C14 N3 N1 -12.1(3) . . . .
C13 C14 N3 N1 168.27(16) . . . .
O3 C14 N3 C7 -173.5(2) . . . .
C13 C14 N3 C7 6.9(2) . . . .
O2 C7 N3 N1 12.0(3) . . . .
C8 C7 N3 N1 -168.15(16) . . . .
O2 C7 N3 C14 173.9(2) . . . .
C8 C7 N3 C14 -6.3(2) . . . .
O4 C15 C16 C21 -1.5(3) . . . .
O5 C15 C16 C21 -179.5(2) . . . .
O4 C15 C16 C17 175.5(2) . . . .
O5 C15 C16 C17 -2.6(3) . . . .
C21 C16 C17 C18 3.7(3) . . . .
C15 C16 C17 C18 -173.1(2) . . . .
C21 C16 C17 C22 -175.36(19) . . . .
C15 C16 C17 C22 7.8(3) . . . .
C16 C17 C18 C19 -2.6(3) . . . .
C22 C17 C18 C19 176.6(2) . . . .
C17 C18 C19 C20 -0.6(4) . . . .
C18 C19 C20 C21 2.6(3) . . . .
C19 C20 C21 C16 -1.3(3) . . . .
C17 C16 C21 C20 -1.9(3) . . . .
C15 C16 C21 C20 175.4(2) . . . .
C18 C17 C22 O7 -9.8(3) . . . .
C16 C17 C22 O7 169.3(2) . . . .
C18 C17 C22 O6 170.3(2) . . . .
C16 C17 C22 O6 -10.6(3) . . . .
